data_1100732
loop_
_publ_author_name
'Tara J. Burchell'
'Richard J. Puddephatt'

_publ_section_title
;

Self-Assembly of Chiral Coordination Polymers and Macrocycles: A Metal

Template Effect on the Polymer-Macrocycle Equilibrium

;
_journal_name_full 'Inorganic Chemistry'
_journal_page_first 3718
_journal_page_last 3730
_journal_paper_doi 10.1021/ic050097w
_journal_volume 44
_journal_year 2005
_chemical_formula_sum 'C32.5 H24 Br3 Hg1.5 N4 O2.5'
_chemical_formula_weight 1051.17
_chemical_name_systematic
; 

 ? 

;
_space_group_IT_number 14
_symmetry_cell_setting monoclinic
_symmetry_space_group_name_Hall '-P 2ybc'
_symmetry_space_group_name_H-M 'P 1 21/c 1'
_atom_sites_solution_hydrogens geom
_atom_sites_solution_primary direct
_atom_sites_solution_secondary difmap
_audit_creation_method SHELXL-97
_cell_angle_alpha 90.00
_cell_angle_beta 102.03(3)
_cell_angle_gamma 90.00
_cell_formula_units_Z 4
_cell_length_a 16.652(3)
_cell_length_b 12.318(3)
_cell_length_c 16.223(3)
_cell_measurement_reflns_used 7560
_cell_measurement_temperature 150(2)
_cell_measurement_theta_max 27.48
_cell_measurement_theta_min 1.7
_cell_volume 3254.6(12)
_computing_cell_refinement 'Nonius DENZO'
_computing_data_collection 'Nonius COLLECT'
_computing_data_reduction 'Nonius DENZO'
_computing_molecular_graphics 'Bruker SHELXTL'
_computing_publication_material 'Bruker SHELXTL'
_computing_structure_refinement 'SHELXL-97 (Sheldrick, 1997)'
_computing_structure_solution 'SHELXS-97 (Sheldrick, 1990)'
_diffrn_ambient_temperature 150(2)
_diffrn_measured_fraction_theta_full 0.999
_diffrn_measured_fraction_theta_max 0.999
_diffrn_measurement_device_type 'Nonius Kappa CCD'
_diffrn_measurement_method 'phi\omega scans'
_diffrn_radiation_monochromator graphite
_diffrn_radiation_source 'fine-focus sealed tube'
_diffrn_radiation_type MoK\a
_diffrn_radiation_wavelength 0.71073
_diffrn_reflns_av_R_equivalents 0.070
_diffrn_reflns_av_sigmaI/netI 0.0504
_diffrn_reflns_limit_h_max 19
_diffrn_reflns_limit_h_min -19
_diffrn_reflns_limit_k_max 14
_diffrn_reflns_limit_k_min -14
_diffrn_reflns_limit_l_max 19
_diffrn_reflns_limit_l_min -19
_diffrn_reflns_number 34242
_diffrn_reflns_theta_full 25.02
_diffrn_reflns_theta_max 25.02
_diffrn_reflns_theta_min 2.57
_exptl_absorpt_coefficient_mu 10.797
_exptl_absorpt_correction_T_max 0.5186
_exptl_absorpt_correction_T_min 0.3574
_exptl_absorpt_correction_type multi-scan
_exptl_absorpt_process_details 'DENZO-SMN (Otwinowski & Minor, 1997)'
_exptl_crystal_colour colourless
_exptl_crystal_density_diffrn 2.145
_exptl_crystal_density_method 'not measured'
_exptl_crystal_description block
_exptl_crystal_F_000 1968
_exptl_crystal_size_max 0.12
_exptl_crystal_size_mid 0.10
_exptl_crystal_size_min 0.07
_refine_diff_density_max 3.155
_refine_diff_density_min -5.641
_refine_diff_density_rms 0.324
_refine_ls_extinction_coef 0.00071(17)
_refine_ls_extinction_expression Fc^*^=kFc[1+0.001xFc^2^\l^3^/sin(2\q)]^-1/4^
_refine_ls_extinction_method SHELXL
_refine_ls_goodness_of_fit_ref 1.027
_refine_ls_hydrogen_treatment constr
_refine_ls_matrix_type full
_refine_ls_number_parameters 403
_refine_ls_number_reflns 5754
_refine_ls_number_restraints 0
_refine_ls_restrained_S_all 1.027
_refine_ls_R_factor_all 0.0810
_refine_ls_R_factor_gt 0.0625
_refine_ls_shift/su_max 0.007
_refine_ls_shift/su_mean 0.000
_refine_ls_structure_factor_coef Fsqd
_refine_ls_weighting_details 'calc w=1/[\s^2^(Fo^2^)+(0.1110P)^2^+79.0000P] where P=(Fo^2^+2Fc^2^)/3'
_refine_ls_weighting_scheme calc
_refine_ls_wR_factor_gt 0.1820
_refine_ls_wR_factor_ref 0.1954
_reflns_number_gt 4495
_reflns_number_total 5754
_reflns_threshold_expression I>2sigma(I)
_cod_data_source_file ic050097wsi20050217_082525_09.cif
_cod_data_source_block 6b
_cod_depositor_comments
;
The following automatic conversions were performed:
'_symmetry_cell_setting' value 'Monoclinic' changed to 'monoclinic'
according to '/home/saulius/struct/CIF-dictionaries/cif_core.dic'
dictionary named 'cif_core.dic' version 2.4.1 from 2010-06-29.

Automatic conversion script
Id: cif_fix_enum 1527 2010-12-29 10:47:43Z saulius 
;
_cod_original_cell_volume 3254.4(11)
_cod_original_formula_sum 'C32.50 H24 Br3 Hg1.50 N4 O2.50'
_cod_database_code 1100732

loop_
_symmetry_equiv_pos_as_xyz
'x, y, z'
'-x, y+1/2, -z+1/2'
'-x, -y, -z'
'x, -y-1/2, z-1/2'

loop_
_atom_site_label
_atom_site_type_symbol
_atom_site_fract_x
_atom_site_fract_y
_atom_site_fract_z
_atom_site_U_iso_or_equiv
_atom_site_adp_type
_atom_site_occupancy
_atom_site_symmetry_multiplicity
_atom_site_calc_flag
_atom_site_refinement_flags
_atom_site_disorder_assembly
_atom_site_disorder_group
Hg1 Hg 0.14697(3) 0.21819(4) 1.34689(3) 0.0255(2) Uani 1 1 d . . .
Br1 Br 0.1383(6) 0.2444(11) 1.4966(9) 0.048(2) Uani 0.70 1 d P A 1
Br1A Br 0.1617(15) 0.233(3) 1.499(2) 0.055(6) Uani 0.30 1 d P A 2
Br2 Br 0.21240(9) 0.10610(11) 1.24991(9) 0.0319(4) Uani 1 1 d . A .
Hg2 Hg 0.0000 0.5000 1.0000 0.0501(3) Uani 1 2 d S . .
Br3 Br 0.03187(12) 0.54867(15) 1.14561(11) 0.0519(5) Uani 1 1 d . . .
O1 O -0.1672(6) 0.4086(8) 0.9993(5) 0.026(2) Uani 1 1 d . . .
O2 O -0.2924(6) 0.2243(7) 0.7286(5) 0.025(2) Uani 1 1 d . . .
N1 N 0.0226(6) 0.2623(9) 1.2507(6) 0.021(2) Uani 1 1 d . A .
N2 N -0.2565(7) 0.3745(8) 1.0836(6) 0.021(2) Uani 1 1 d . . .
H2A H -0.2632 0.3501 1.1326 0.025 Uiso 1 1 calc R . .
N3 N -0.2625(7) 0.2920(8) 0.8618(6) 0.024(2) Uani 1 1 d . . .
H3A H -0.2382 0.3458 0.8930 0.029 Uiso 1 1 calc R . .
N4 N -0.1958(7) 0.6071(8) 0.6948(6) 0.022(2) Uani 1 1 d . . .
C1 C 0.0157(9) 0.2413(11) 1.1704(8) 0.028(3) Uani 1 1 d . . .
H1A H 0.0585 0.2012 1.1539 0.033 Uiso 1 1 calc R A .
C2 C -0.0498(8) 0.2736(11) 1.1080(8) 0.028(3) Uani 1 1 d . A .
H2B H -0.0520 0.2581 1.0503 0.033 Uiso 1 1 calc R . .
C3 C -0.1141(7) 0.3316(10) 1.1348(8) 0.020(3) Uani 1 1 d . . .
C4 C -0.1072(8) 0.3517(10) 1.2180(8) 0.023(3) Uani 1 1 d . A .
H4A H -0.1493 0.3901 1.2372 0.027 Uiso 1 1 calc R . .
C5 C -0.0383(8) 0.3161(11) 1.2751(8) 0.027(3) Uani 1 1 d . . .
H5A H -0.0342 0.3303 1.3333 0.032 Uiso 1 1 calc R A .
C6 C -0.1812(7) 0.3757(10) 1.0657(7) 0.018(2) Uani 1 1 d . A .
C7 C -0.3263(8) 0.4132(11) 1.0225(7) 0.023(3) Uani 1 1 d . . .
C8 C -0.3448(9) 0.5267(10) 1.0225(8) 0.028(3) Uani 1 1 d . . .
H8A H -0.3137 0.5735 1.0637 0.033 Uiso 1 1 calc R . .
C9 C -0.4071(9) 0.5663(12) 0.9630(9) 0.030(3) Uani 1 1 d . . .
H9A H -0.4193 0.6417 0.9629 0.037 Uiso 1 1 calc R . .
C10 C -0.4545(9) 0.4991(12) 0.9015(8) 0.030(3) Uani 1 1 d . . .
C11 C -0.5226(9) 0.5399(14) 0.8400(9) 0.038(4) Uani 1 1 d . . .
H11A H -0.5346 0.6153 0.8383 0.046 Uiso 1 1 calc R . .
C12 C -0.5699(10) 0.4723(16) 0.7845(10) 0.047(4) Uani 1 1 d . . .
H12A H -0.6145 0.5008 0.7441 0.056 Uiso 1 1 calc R . .
C13 C -0.5536(10) 0.3594(15) 0.7861(10) 0.044(4) Uani 1 1 d . . .
H13A H -0.5878 0.3122 0.7478 0.053 Uiso 1 1 calc R . .
C14 C -0.4877(9) 0.3185(14) 0.8436(9) 0.035(3) Uani 1 1 d . . .
H14A H -0.4763 0.2429 0.8432 0.043 Uiso 1 1 calc R . .
C15 C -0.4365(8) 0.3859(11) 0.9032(8) 0.025(3) Uani 1 1 d . . .
C16 C -0.3697(8) 0.3435(11) 0.9639(8) 0.024(3) Uani 1 1 d . . .
C17 C -0.3436(8) 0.2284(10) 0.9585(8) 0.024(3) Uani 1 1 d . . .
C18 C -0.3717(8) 0.1430(11) 1.0054(8) 0.026(3) Uani 1 1 d . . .
C19 C -0.4213(8) 0.1635(14) 1.0645(9) 0.034(3) Uani 1 1 d . . .
H19A H -0.4397 0.2352 1.0715 0.041 Uiso 1 1 calc R . .
C20 C -0.4425(10) 0.0814(15) 1.1110(10) 0.047(4) Uani 1 1 d . . .
H20A H -0.4727 0.0965 1.1534 0.057 Uiso 1 1 calc R . .
C21 C -0.4201(10) -0.0266(14) 1.0971(10) 0.046(4) Uani 1 1 d . . .
H21A H -0.4382 -0.0838 1.1281 0.055 Uiso 1 1 calc R . .
C22 C -0.3732(11) -0.0503(13) 1.0404(10) 0.042(4) Uani 1 1 d . . .
H22A H -0.3582 -0.1234 1.0325 0.050 Uiso 1 1 calc R . .
C23 C -0.3466(10) 0.0344(12) 0.9929(9) 0.036(4) Uani 1 1 d . . .
C24 C -0.2950(10) 0.0143(12) 0.9364(9) 0.037(4) Uani 1 1 d . . .
H24A H -0.2792 -0.0582 0.9274 0.045 Uiso 1 1 calc R . .
C25 C -0.2670(10) 0.0971(11) 0.8940(8) 0.032(3) Uani 1 1 d . . .
H25A H -0.2302 0.0830 0.8577 0.038 Uiso 1 1 calc R . .
C26 C -0.2935(8) 0.2031(10) 0.9046(7) 0.022(3) Uani 1 1 d . . .
C27 C -0.2679(8) 0.2986(10) 0.7785(8) 0.021(3) Uani 1 1 d . . .
C28 C -0.2440(8) 0.4080(10) 0.7505(8) 0.021(3) Uani 1 1 d . . .
C29 C -0.2124(8) 0.4136(10) 0.6779(7) 0.021(3) Uani 1 1 d . . .
H29A H -0.2087 0.3507 0.6450 0.025 Uiso 1 1 calc R . .
C30 C -0.1861(8) 0.5157(10) 0.6547(7) 0.022(3) Uani 1 1 d . . .
H30A H -0.1601 0.5193 0.6079 0.026 Uiso 1 1 calc R . .
C31 C -0.2283(9) 0.6002(11) 0.7648(8) 0.029(3) Uani 1 1 d . . .
H31A H -0.2343 0.6647 0.7952 0.035 Uiso 1 1 calc R . .
C32 C -0.2529(9) 0.5029(11) 0.7931(9) 0.031(3) Uani 1 1 d . . .
H32A H -0.2760 0.5009 0.8419 0.037 Uiso 1 1 calc R . .
O3 O -0.030(3) 0.487(4) 1.478(3) 0.134(17) Uiso 0.50 1 d P B -1
H3Z H -0.0683 0.4902 1.4348 0.202 Uiso 0.50 1 calc PR B -1
C33 C 0.018(5) 0.402(6) 1.472(5) 0.13(2) Uiso 0.50 1 d P B -1
H33A H 0.0669 0.4272 1.4519 0.197 Uiso 0.50 1 calc PR B -1
H33B H -0.0117 0.3493 1.4321 0.197 Uiso 0.50 1 calc PR B -1
H33C H 0.0358 0.3684 1.5275 0.197 Uiso 0.50 1 calc PR B -1

loop_
_atom_site_aniso_label
_atom_site_aniso_U_11
_atom_site_aniso_U_22
_atom_site_aniso_U_33
_atom_site_aniso_U_23
_atom_site_aniso_U_13
_atom_site_aniso_U_12
Hg1 0.0287(3) 0.0257(3) 0.0219(3) 0.0030(2) 0.0045(2) 0.0038(2)
Br1 0.053(4) 0.067(5) 0.027(2) -0.007(3) 0.016(3) -0.007(3)
Br1A 0.080(16) 0.066(6) 0.022(4) 0.001(3) 0.017(10) 0.017(10)
Br2 0.0364(8) 0.0235(7) 0.0388(8) -0.0003(6) 0.0143(6) 0.0056(6)
Hg2 0.0585(7) 0.0489(6) 0.0417(5) 0.0007(4) 0.0079(4) -0.0067(5)
Br3 0.0540(11) 0.0549(11) 0.0466(10) -0.0052(8) 0.0101(8) -0.0047(9)
O1 0.026(5) 0.038(5) 0.014(4) 0.006(4) 0.004(4) -0.005(4)
O2 0.033(5) 0.018(5) 0.023(5) -0.006(4) 0.004(4) -0.004(4)
N1 0.015(5) 0.025(6) 0.022(5) 0.003(4) -0.003(4) 0.004(4)
N2 0.028(6) 0.022(5) 0.012(5) 0.004(4) 0.004(4) 0.002(5)
N3 0.040(7) 0.015(5) 0.017(5) -0.003(4) 0.006(5) -0.007(5)
N4 0.030(6) 0.015(5) 0.021(5) 0.000(4) 0.003(5) -0.008(4)
C1 0.028(8) 0.033(7) 0.023(7) -0.002(6) 0.005(6) 0.010(6)
C2 0.025(7) 0.041(8) 0.018(6) -0.005(6) 0.006(5) 0.001(6)
C3 0.013(6) 0.019(6) 0.026(6) -0.001(5) -0.002(5) -0.003(5)
C4 0.027(7) 0.023(6) 0.020(6) 0.003(5) 0.009(5) 0.001(5)
C5 0.030(8) 0.033(7) 0.018(6) 0.001(5) 0.006(5) 0.010(6)
C6 0.017(6) 0.018(6) 0.015(6) 0.001(5) -0.001(5) 0.002(5)
C7 0.021(7) 0.030(7) 0.016(6) 0.005(5) 0.000(5) -0.002(5)
C8 0.049(9) 0.015(6) 0.020(6) -0.003(5) 0.009(6) 0.000(6)
C9 0.029(8) 0.027(7) 0.036(8) 0.011(6) 0.008(6) 0.013(6)
C10 0.026(7) 0.040(8) 0.026(7) 0.008(6) 0.011(6) 0.005(6)
C11 0.034(9) 0.050(9) 0.032(8) 0.012(7) 0.010(7) 0.012(7)
C12 0.023(8) 0.077(13) 0.038(9) 0.016(9) 0.001(7) 0.001(8)
C13 0.033(9) 0.060(11) 0.032(8) 0.011(8) -0.011(7) -0.006(8)
C14 0.027(8) 0.051(9) 0.027(7) 0.001(7) 0.002(6) -0.007(7)
C15 0.021(7) 0.035(7) 0.019(6) 0.005(5) 0.004(5) 0.000(6)
C16 0.019(7) 0.028(7) 0.025(7) 0.008(6) 0.005(5) -0.004(5)
C17 0.024(7) 0.027(7) 0.016(6) 0.005(5) -0.008(5) -0.001(6)
C18 0.027(7) 0.025(7) 0.022(6) 0.005(5) -0.003(5) -0.010(6)
C19 0.020(7) 0.052(9) 0.030(7) 0.003(7) 0.003(6) -0.015(7)
C20 0.036(9) 0.067(12) 0.032(8) 0.018(8) -0.006(7) -0.018(8)
C21 0.044(10) 0.046(10) 0.041(9) 0.018(8) -0.007(8) -0.027(8)
C22 0.050(10) 0.030(8) 0.036(8) 0.011(7) -0.013(7) -0.018(7)
C23 0.041(9) 0.030(8) 0.029(7) 0.004(6) -0.011(6) -0.018(7)
C24 0.056(10) 0.027(7) 0.024(7) -0.005(6) -0.006(7) 0.006(7)
C25 0.047(9) 0.026(7) 0.021(6) -0.004(6) 0.001(6) -0.011(6)
C26 0.034(8) 0.018(6) 0.011(6) -0.006(5) 0.000(5) -0.005(5)
C27 0.024(7) 0.022(6) 0.017(6) 0.000(5) 0.006(5) 0.008(5)
C28 0.020(7) 0.023(6) 0.019(6) -0.002(5) -0.001(5) -0.010(5)
C29 0.022(7) 0.025(7) 0.014(6) 0.001(5) 0.002(5) 0.004(5)
C30 0.028(7) 0.022(6) 0.017(6) 0.009(5) 0.008(5) -0.003(5)
C31 0.039(8) 0.019(7) 0.028(7) 0.003(6) 0.006(6) -0.001(6)
C32 0.040(9) 0.028(7) 0.027(7) -0.005(6) 0.013(6) 0.003(6)

loop_
_atom_type_symbol
_atom_type_description
_atom_type_scat_dispersion_real
_atom_type_scat_dispersion_imag
_atom_type_scat_source
C C 0.0033 0.0016 'International Tables Vol C Tables 4.2.6.8 and 6.1.1.4'
H H 0.0000 0.0000 'International Tables Vol C Tables 4.2.6.8 and 6.1.1.4'
N N 0.0061 0.0033 'International Tables Vol C Tables 4.2.6.8 and 6.1.1.4'
O O 0.0106 0.0060 'International Tables Vol C Tables 4.2.6.8 and 6.1.1.4'
Br Br -0.2901 2.4595 'International Tables Vol C Tables 4.2.6.8 and 6.1.1.4'
Hg Hg -2.3894 9.2266 'International Tables Vol C Tables 4.2.6.8 and 6.1.1.4'

loop_
_geom_angle_atom_site_label_1
_geom_angle_atom_site_label_2
_geom_angle_atom_site_label_3
_geom_angle
_geom_angle_site_symmetry_1
_geom_angle_site_symmetry_3
_geom_angle_publ_flag
N1 Hg1 Br1A 122.5(6) . . ?
N1 Hg1 N4 84.9(4) . 3_567 ?
Br1A Hg1 N4 104.1(9) . 3_567 ?
N1 Hg1 Br1 113.0(3) . . ?
Br1A Hg1 Br1 9.4(7) . . ?
N4 Hg1 Br1 104.3(4) 3_567 . ?
N1 Hg1 Br2 98.5(3) . . ?
Br1A Hg1 Br2 135.4(6) . . ?
N4 Hg1 Br2 95.6(3) 3_567 . ?
Br1 Hg1 Br2 143.8(3) . . ?
Br3 Hg2 Br3 180.0 . 3_567 ?
C1 N1 C5 118.5(11) . . ?
C1 N1 Hg1 119.4(9) . . ?
C5 N1 Hg1 121.9(8) . . ?
C6 N2 C7 120.2(10) . . ?
C27 N3 C26 125.1(10) . . ?
C30 N4 C31 117.9(10) . . ?
C30 N4 Hg1 122.0(8) . 3_567 ?
C31 N4 Hg1 119.9(8) . 3_567 ?
N1 C1 C2 124.2(13) . . ?
C1 C2 C3 116.7(12) . . ?
C4 C3 C2 118.8(12) . . ?
C4 C3 C6 124.8(12) . . ?
C2 C3 C6 116.1(11) . . ?
C3 C4 C5 119.6(12) . . ?
N1 C5 C4 122.2(12) . . ?
O1 C6 N2 123.6(11) . . ?
O1 C6 C3 121.9(11) . . ?
N2 C6 C3 114.5(10) . . ?
C16 C7 C8 122.0(12) . . ?
C16 C7 N2 120.2(12) . . ?
C8 C7 N2 117.7(11) . . ?
C9 C8 C7 119.0(13) . . ?
C8 C9 C10 121.9(13) . . ?
C9 C10 C15 118.5(12) . . ?
C9 C10 C11 122.2(14) . . ?
C15 C10 C11 119.2(14) . . ?
C12 C11 C10 120.9(16) . . ?
C11 C12 C13 120.6(15) . . ?
C14 C13 C12 119.6(15) . . ?
C13 C14 C15 121.9(16) . . ?
C14 C15 C16 122.0(13) . . ?
C14 C15 C10 117.8(13) . . ?
C16 C15 C10 120.2(13) . . ?
C7 C16 C15 118.3(12) . . ?
C7 C16 C17 121.2(11) . . ?
C15 C16 C17 120.3(12) . . ?
C26 C17 C18 118.9(12) . . ?
C26 C17 C16 118.6(11) . . ?
C18 C17 C16 122.4(12) . . ?
C19 C18 C23 119.6(13) . . ?
C19 C18 C17 122.1(13) . . ?
C23 C18 C17 118.3(13) . . ?
C20 C19 C18 120.3(17) . . ?
C19 C20 C21 120.3(17) . . ?
C22 C21 C20 121.4(14) . . ?
C21 C22 C23 119.9(16) . . ?
C24 C23 C22 121.8(15) . . ?
C24 C23 C18 119.7(13) . . ?
C22 C23 C18 118.5(15) . . ?
C25 C24 C23 121.1(14) . . ?
C24 C25 C26 119.1(14) . . ?
C17 C26 C25 122.8(12) . . ?
C17 C26 N3 117.5(11) . . ?
C25 C26 N3 119.6(12) . . ?
O2 C27 N3 124.1(12) . . ?
O2 C27 C28 122.6(11) . . ?
N3 C27 C28 113.2(10) . . ?
C32 C28 C29 118.8(12) . . ?
C32 C28 C27 123.0(11) . . ?
C29 C28 C27 118.2(11) . . ?
C28 C29 C30 117.7(11) . . ?
N4 C30 C29 123.4(11) . . ?
N4 C31 C32 122.0(12) . . ?
C31 C32 C28 120.0(13) . . ?

loop_
_geom_bond_atom_site_label_1
_geom_bond_atom_site_label_2
_geom_bond_distance
_geom_bond_site_symmetry_2
_geom_bond_publ_flag
Hg1 N1 2.381(10) . ?
Hg1 Br1A 2.44(3) . ?
Hg1 N4 2.445(10) 3_567 ?
Hg1 Br1 2.484(14) . ?
Hg1 Br2 2.5067(15) . ?
Hg2 Br3 2.3871(18) . ?
Hg2 Br3 2.3871(18) 3_567 ?
O1 C6 1.218(14) . ?
O2 C27 1.233(15) . ?
N1 C1 1.310(17) . ?
N1 C5 1.338(17) . ?
N2 C6 1.344(16) . ?
N2 C7 1.442(16) . ?
N3 C27 1.338(16) . ?
N3 C26 1.447(16) . ?
N4 C30 1.327(16) . ?
N4 C31 1.359(17) . ?
N4 Hg1 2.445(10) 3_567 ?
C1 C2 1.383(19) . ?
C2 C3 1.427(18) . ?
C3 C4 1.354(18) . ?
C3 C6 1.509(16) . ?
C4 C5 1.387(18) . ?
C7 C16 1.370(18) . ?
C7 C8 1.431(18) . ?
C8 C9 1.353(19) . ?
C9 C10 1.41(2) . ?
C10 C15 1.43(2) . ?
C10 C11 1.44(2) . ?
C11 C12 1.35(2) . ?
C12 C13 1.42(3) . ?
C13 C14 1.38(2) . ?
C14 C15 1.42(2) . ?
C15 C16 1.422(18) . ?
C16 C17 1.491(19) . ?
C17 C26 1.37(2) . ?
C17 C18 1.433(18) . ?
C18 C19 1.41(2) . ?
C18 C23 1.43(2) . ?
C19 C20 1.35(2) . ?
C20 C21 1.41(3) . ?
C21 C22 1.36(3) . ?
C22 C23 1.42(2) . ?
C23 C24 1.40(2) . ?
C24 C25 1.36(2) . ?
C25 C26 1.401(19) . ?
C27 C28 1.503(17) . ?
C28 C32 1.381(18) . ?
C28 C29 1.387(17) . ?
C29 C30 1.408(17) . ?
C31 C32 1.377(19) . ?
O3 C33 1.34(8) . ?

loop_
_geom_hbond_atom_site_label_D
_geom_hbond_atom_site_label_H
_geom_hbond_atom_site_label_A
_geom_hbond_distance_DH
_geom_hbond_distance_HA
_geom_hbond_distance_DA
_geom_hbond_angle_DHA
_geom_hbond_site_symmetry_A
N3 H3A O1 0.88 2.03 2.843(14) 153.1 .
N2 H2A O2 0.88 1.95 2.822(13) 169.0 4_566
